data_9008457
loop_
_publ_author_name
'Redhammer, G. J.'
'Roth, G.'

_publ_section_title
;
 Structural variation and crystal chemistry of LiMe3+Si2O6 clinopyroxenes
 Me3+ = Al, Ga, Cr, V, Fe, Sc, and In
 Sample: LiIn100
;
_journal_name_full 'Zeitschrift fur Kristallographie'
_journal_page_first 278
_journal_page_last 294
_journal_paper_doi 10.1524/zkri.219.5.278.32748
_journal_volume 219
_journal_year 2004
_chemical_formula_structural LiInSi2O6
_chemical_formula_sum 'In Li O6 Si2'
_space_group_IT_number 15
_symmetry_space_group_name_Hall '-C 2yc'
_symmetry_space_group_name_H-M 'C 1 2/c 1'
_cell_angle_alpha 90
_cell_angle_beta 110.49
_cell_angle_gamma 90
_cell_length_a 9.807
_cell_length_b 9.055
_cell_length_c 5.383
_cell_volume 447.780
_cell_formula_units_Z 4
_database_code_amcsd 0011126
_exptl_crystal_density_diffrn 4.063
_cod_original_formula_sum 'Li In Si2 O6'
_cod_database_code 9008457
_amcsd_formula_title LiInSi2O6

loop_
_space_group_symop_operation_xyz
x,y,z
1/2+x,1/2+y,z
x,-y,1/2+z
1/2+x,1/2-y,1/2+z
-x,y,1/2-z
1/2-x,1/2+y,1/2-z
-x,-y,-z
1/2-x,1/2-y,-z

loop_
_atom_site_label
_atom_site_fract_x
_atom_site_fract_y
_atom_site_fract_z
_atom_site_U_iso_or_equiv
Li 0.00000 0.24920 0.25000 0.01320
In 0.00000 0.89257 0.25000 0.00160
Si 0.30125 0.08513 0.27950 0.00170
O1 0.12250 0.08290 0.16270 0.00340
O2 0.37160 0.24440 0.36390 0.00560
O3 0.35410 0.01650 0.04790 0.00600

loop_
_cod_related_entry_id
_cod_related_entry_database
_cod_related_entry_code
1 AMCSD 0011126
